data_2108077
loop_
_publ_author_name
'Hathwar, Venkatesha R.'
'Stingaciu, Marian'
'Richter, Bo'
'Overgaard, Jacob'
'Iversen, Bo B.'

_publ_section_title
;
 Variable-temperature structural studies on valence tautomerism in cobalt
 bis(dioxolene) molecular complexes
;
_journal_issue 2
_journal_name_full 'Acta Crystallographica Section B'
_journal_page_first 304
_journal_page_last 312
_journal_paper_doi 10.1107/S2052520616019235
_journal_volume 73
_journal_year 2017
_chemical_formula_sum 'C38 H46 Br4 Co N2 O4'
_chemical_formula_weight 973.34
_chemical_name_systematic
;
 ?
;
_space_group_crystal_system trigonal
_space_group_IT_number 147
_space_group_name_Hall '-P 3'
_space_group_name_H-M_alt 'P -3'
_symmetry_space_group_name_Hall '-P 3'
_symmetry_space_group_name_H-M 'P -3'
_atom_sites_solution_hydrogens geom
_audit_creation_method SHELXL-2014
_cell_angle_alpha 90
_cell_angle_beta 90
_cell_angle_gamma 120
_cell_formula_units_Z 3
_cell_length_a 20.688(3)
_cell_length_b 20.688(3)
_cell_length_c 9.0563(15)
_cell_measurement_reflns_used 28207
_cell_measurement_temperature 296(2)
_cell_measurement_theta_max 20.56
_cell_measurement_theta_min 0.90
_cell_volume 3356.7(9)
_computing_structure_refinement 'SHELXL-2014 (Sheldrick, 2014)'
_diffrn_ambient_temperature 296(2)
_diffrn_measured_fraction_theta_full 0.998
_diffrn_measured_fraction_theta_max 0.996
_diffrn_measurement_device_type 'Bruker Kappa APEX II CCD detector'
_diffrn_measurement_method '\f and \w scans'
_diffrn_radiation_monochromator mirror
_diffrn_radiation_type AgK\a
_diffrn_radiation_wavelength 0.56085
_diffrn_reflns_av_R_equivalents 0.1350
_diffrn_reflns_limit_h_max 25
_diffrn_reflns_limit_h_min -25
_diffrn_reflns_limit_k_max 25
_diffrn_reflns_limit_k_min -25
_diffrn_reflns_limit_l_max 11
_diffrn_reflns_limit_l_min -10
_diffrn_reflns_number 28207
_diffrn_reflns_theta_full 19.665
_diffrn_reflns_theta_max 20.565
_diffrn_reflns_theta_min 0.897
_exptl_absorpt_coefficient_mu 2.134
_exptl_absorpt_correction_T_max 0.726
_exptl_absorpt_correction_T_min 0.618
_exptl_absorpt_correction_type multi-scan
_exptl_absorpt_process_details 'Bruker AXS, 2008'
_exptl_crystal_colour blue
_exptl_crystal_density_diffrn 1.445
_exptl_crystal_description block
_exptl_crystal_F_000 1461
_exptl_crystal_size_max 0.250
_exptl_crystal_size_mid 0.200
_exptl_crystal_size_min 0.160
_platon_squeeze_details
;
;
_refine_diff_density_max 0.697
_refine_diff_density_min -0.830
_refine_ls_extinction_method none
_refine_ls_goodness_of_fit_ref 1.000
_refine_ls_hydrogen_treatment constr
_refine_ls_matrix_type full
_refine_ls_number_parameters 229
_refine_ls_number_reflns 4605
_refine_ls_number_restraints 0
_refine_ls_restrained_S_all 1.000
_refine_ls_R_factor_all 0.1516
_refine_ls_R_factor_gt 0.0745
_refine_ls_shift/su_max 0.001
_refine_ls_shift/su_mean 0.000
_refine_ls_structure_factor_coef Fsqd
_refine_ls_weighting_details 'w=1/[\s^2^(Fo^2^)+(0.0998P)^2^] where P=(Fo^2^+2Fc^2^)/3'
_refine_ls_weighting_scheme calc
_refine_ls_wR_factor_gt 0.2007
_refine_ls_wR_factor_ref 0.2271
_reflns_number_gt 2101
_reflns_number_total 4605
_reflns_threshold_expression 'I > 2\s(I)'
_cod_data_source_file ps5056sup1.cif
_cod_data_source_block 1S_296K
_cod_original_cell_volume 3356.6(12)
_cod_database_code 2108077
_shelx_space_group_comment
;
The symmetry employed for this shelxl refinement is uniquely defined
by the following loop, which should always be used as a source of
symmetry information in preference to the above space-group names.
They are only intended as comments.
;
_shelx_estimated_absorpt_t_min 0.618
_shelx_estimated_absorpt_t_max 0.726
_shelxl_version_number 201.4

loop_
_space_group_symop_operation_xyz
'x, y, z'
'-y, x-y, z'
'-x+y, -x, z'
'-x, -y, -z'
'y, -x+y, -z'
'x-y, x, -z'

loop_
_atom_site_type_symbol
_atom_site_label
_atom_site_fract_x
_atom_site_fract_y
_atom_site_fract_z
_atom_site_U_iso_or_equiv
_atom_site_adp_type
_atom_site_calc_flag
_atom_site_occupancy
C C1 0.3445(4) 0.9344(3) 0.0139(7) 0.0379(16) Uani d 1
C C2 0.3704(4) 0.9545(4) 0.1675(7) 0.0380(16) Uani d 1
C C3 0.3159(4) 0.9341(4) 0.2826(7) 0.0436(17) Uani d 1
C C4 0.2426(4) 0.8974(4) 0.2415(8) 0.0501(19) Uani d 1
H H4 0.2070 0.8847 0.3153 0.060 Uiso calc 1
C C5 0.2164(4) 0.8770(4) 0.0923(8) 0.0448(18) Uani d 1
C C6 0.2673(4) 0.8952(4) -0.0152(7) 0.0452(18) Uani d 1
H H6 0.2511 0.8814 -0.1119 0.054 Uiso calc 1
C C7 0.3419(4) 0.9576(4) 0.4425(8) 0.054(2) Uani d 1
C C8 0.3909(5) 0.9239(5) 0.4971(9) 0.073(3) Uani d 1
H H8A 0.4359 0.9444 0.4398 0.109 Uiso calc 1
H H8B 0.3635 0.8707 0.4855 0.109 Uiso calc 1
H H8C 0.4032 0.9361 0.5993 0.109 Uiso calc 1
C C9 0.3867(5) 1.0410(4) 0.4567(9) 0.075(3) Uani d 1
H H9A 0.4009 1.0542 0.5580 0.113 Uiso calc 1
H H9B 0.3572 1.0623 0.4246 0.113 Uiso calc 1
H H9C 0.4307 1.0599 0.3966 0.113 Uiso calc 1
C C10 0.2728(5) 0.9283(6) 0.5465(9) 0.093(3) Uani d 1
H H10A 0.2892 0.9381 0.6473 0.140 Uiso calc 1
H H10B 0.2412 0.8755 0.5326 0.140 Uiso calc 1
H H10C 0.2454 0.9532 0.5235 0.140 Uiso calc 1
C C11 0.1325(4) 0.8371(4) 0.0622(8) 0.0504(19) Uani d 1
C C12 0.0919(5) 0.7706(5) 0.1644(13) 0.093(3) Uani d 1
H H12A 0.1089 0.7855 0.2639 0.140 Uiso calc 1
H H12B 0.1020 0.7319 0.1348 0.140 Uiso calc 1
H H12C 0.0392 0.7522 0.1593 0.140 Uiso calc 1
C C13 0.1136(5) 0.8131(7) -0.0941(11) 0.111(4) Uani d 1
H H13A 0.1386 0.8557 -0.1577 0.166 Uiso calc 1
H H13B 0.0607 0.7901 -0.1079 0.166 Uiso calc 1
H H13C 0.1295 0.7779 -0.1176 0.166 Uiso calc 1
C C14 0.1050(5) 0.8924(5) 0.0996(15) 0.108(4) Uani d 1
H H14A 0.1138 0.9056 0.2022 0.162 Uiso calc 1
H H14B 0.0525 0.8694 0.0793 0.162 Uiso calc 1
H H14C 0.1316 0.9366 0.0405 0.162 Uiso calc 1
C C15 0.4763(4) 0.8597(4) 0.1662(9) 0.055(2) Uani d 1
H H15 0.4794 0.8896 0.2457 0.065 Uiso calc 1
C C16 0.4667(4) 0.7907(5) 0.1946(9) 0.058(2) Uani d 1
C C17 0.4623(4) 0.7457(5) 0.0802(11) 0.067(2) Uani d 1
H H17 0.4559 0.6984 0.0963 0.081 Uiso calc 1
C C18 0.4680(4) 0.7741(4) -0.0626(10) 0.059(2) Uani d 1
C C19 0.4772(4) 0.8435(4) -0.0800(10) 0.057(2) Uani d 1
H H19 0.4807 0.8617 -0.1754 0.068 Uiso calc 1
O O1 0.3954(2) 0.9530(2) -0.0863(5) 0.0445(12) Uani d 1
O O2 0.4411(2) 0.9891(2) 0.1892(5) 0.0430(11) Uani d 1
Br Br1 0.46587(7) 0.71757(6) -0.22749(12) 0.0935(5) Uani d 1
Br Br2 0.46210(7) 0.75904(6) 0.39099(12) 0.0991(5) Uani d 1
Co Co1 0.5000 1.0000 0.0000 0.0397(4) Uani d 1
N N1 0.4813(3) 0.8862(3) 0.0320(7) 0.0498(16) Uani d 1

loop_
_atom_site_aniso_label
_atom_site_aniso_U_11
_atom_site_aniso_U_22
_atom_site_aniso_U_33
_atom_site_aniso_U_12
_atom_site_aniso_U_13
_atom_site_aniso_U_23
C1 0.041(4) 0.028(4) 0.039(4) 0.013(3) 0.008(3) 0.009(3)
C2 0.044(5) 0.030(4) 0.036(4) 0.016(3) 0.007(3) 0.004(3)
C3 0.049(5) 0.034(4) 0.039(4) 0.014(4) 0.010(3) 0.004(3)
C4 0.042(5) 0.053(5) 0.053(5) 0.022(4) 0.007(3) -0.004(4)
C5 0.032(4) 0.041(4) 0.051(5) 0.010(3) -0.001(3) 0.002(3)
C6 0.047(5) 0.053(5) 0.029(4) 0.020(4) -0.007(3) 0.001(3)
C7 0.047(5) 0.064(5) 0.036(4) 0.017(4) 0.010(3) -0.006(4)
C8 0.079(6) 0.075(6) 0.055(6) 0.031(5) -0.006(4) 0.000(4)
C9 0.090(7) 0.058(6) 0.054(6) 0.019(5) 0.000(5) -0.015(4)
C10 0.067(6) 0.135(9) 0.040(5) 0.022(6) 0.013(4) -0.008(5)
C11 0.033(4) 0.047(5) 0.059(5) 0.012(4) 0.003(3) 0.009(4)
C12 0.041(5) 0.070(7) 0.136(10) 0.003(5) -0.007(5) 0.020(6)
C13 0.034(5) 0.172(11) 0.088(8) 0.022(6) -0.016(5) -0.031(7)
C14 0.054(6) 0.072(7) 0.205(13) 0.037(6) -0.015(7) -0.018(7)
C15 0.040(5) 0.057(5) 0.063(5) 0.021(4) -0.001(4) 0.004(4)
C16 0.066(6) 0.051(5) 0.061(6) 0.032(5) 0.004(4) 0.017(4)
C17 0.062(6) 0.049(5) 0.092(7) 0.029(5) -0.001(5) 0.010(5)
C18 0.048(5) 0.047(5) 0.085(7) 0.026(4) -0.014(4) -0.010(4)
C19 0.046(5) 0.050(5) 0.069(6) 0.020(4) -0.004(4) 0.006(4)
O1 0.040(3) 0.048(3) 0.035(3) 0.014(2) 0.004(2) 0.004(2)
O2 0.034(3) 0.038(3) 0.047(3) 0.010(2) -0.007(2) -0.003(2)
Br1 0.1267(10) 0.0734(7) 0.0889(8) 0.0565(7) -0.0076(6) -0.0155(5)
Br2 0.1300(10) 0.0964(9) 0.0811(8) 0.0642(8) 0.0057(6) 0.0357(6)
Co1 0.0329(8) 0.0354(8) 0.0443(8) 0.0122(6) 0.0033(6) 0.0048(6)
N1 0.047(4) 0.037(4) 0.058(4) 0.016(3) -0.004(3) 0.005(3)

loop_
_atom_type_symbol
_atom_type_description
_atom_type_scat_dispersion_real
_atom_type_scat_dispersion_imag
_atom_type_scat_source
C C 0.0015 0.0009 'International Tables Vol C Tables 4.2.6.8 and 6.1.1.4'
O O 0.0056 0.0036 'International Tables Vol C Tables 4.2.6.8 and 6.1.1.4'
Br Br 0.1811 1.6452 'International Tables Vol C Tables 4.2.6.8 and 6.1.1.4'
Co Co 0.3050 0.6296 'International Tables Vol C Tables 4.2.6.8 and 6.1.1.4'
N N 0.0030 0.0019 'International Tables Vol C Tables 4.2.6.8 and 6.1.1.4'
H H 0.0000 0.0000 'International Tables Vol C Tables 4.2.6.8 and 6.1.1.4'

loop_
_geom_angle_atom_site_label_1
_geom_angle_atom_site_label_2
_geom_angle_atom_site_label_3
_geom_angle_site_symmetry_1
_geom_angle_site_symmetry_3
_geom_angle
O1 C1 C6 . . 124.0(6)
O1 C1 C2 . . 116.8(6)
C6 C1 C2 . . 119.1(6)
O2 C2 C3 . . 124.2(6)
O2 C2 C1 . . 117.0(6)
C3 C2 C1 . . 118.8(6)
C4 C3 C2 . . 117.1(6)
C4 C3 C7 . . 123.3(6)
C2 C3 C7 . . 119.5(6)
C3 C4 C5 . . 124.8(7)
C3 C4 H4 . . 117.6
C5 C4 H4 . . 117.6
C6 C5 C4 . . 118.1(6)
C6 C5 C11 . . 122.8(7)
C4 C5 C11 . . 119.0(6)
C5 C6 C1 . . 122.1(6)
C5 C6 H6 . . 119.0
C1 C6 H6 . . 119.0
C9 C7 C3 . . 111.2(6)
C9 C7 C10 . . 108.3(7)
C3 C7 C10 . . 109.7(6)
C9 C7 C8 . . 108.6(7)
C3 C7 C8 . . 111.0(6)
C10 C7 C8 . . 107.9(7)
C7 C8 H8A . . 109.5
C7 C8 H8B . . 109.5
H8A C8 H8B . . 109.5
C7 C8 H8C . . 109.5
H8A C8 H8C . . 109.5
H8B C8 H8C . . 109.5
C7 C9 H9A . . 109.5
C7 C9 H9B . . 109.5
H9A C9 H9B . . 109.5
C7 C9 H9C . . 109.5
H9A C9 H9C . . 109.5
H9B C9 H9C . . 109.5
C7 C10 H10A . . 109.5
C7 C10 H10B . . 109.5
H10A C10 H10B . . 109.5
C7 C10 H10C . . 109.5
H10A C10 H10C . . 109.5
H10B C10 H10C . . 109.5
C13 C11 C12 . . 110.1(8)
C13 C11 C5 . . 112.8(6)
C12 C11 C5 . . 110.2(6)
C13 C11 C14 . . 108.9(8)
C12 C11 C14 . . 107.2(8)
C5 C11 C14 . . 107.4(6)
C11 C12 H12A . . 109.5
C11 C12 H12B . . 109.5
H12A C12 H12B . . 109.5
C11 C12 H12C . . 109.5
H12A C12 H12C . . 109.5
H12B C12 H12C . . 109.5
C11 C13 H13A . . 109.5
C11 C13 H13B . . 109.5
H13A C13 H13B . . 109.5
C11 C13 H13C . . 109.5
H13A C13 H13C . . 109.5
H13B C13 H13C . . 109.5
C11 C14 H14A . . 109.5
C11 C14 H14B . . 109.5
H14A C14 H14B . . 109.5
C11 C14 H14C . . 109.5
H14A C14 H14C . . 109.5
H14B C14 H14C . . 109.5
N1 C15 C16 . . 123.3(8)
N1 C15 H15 . . 118.3
C16 C15 H15 . . 118.3
C17 C16 C15 . . 119.8(8)
C17 C16 Br2 . . 120.4(6)
C15 C16 Br2 . . 119.8(7)
C16 C17 C18 . . 116.8(8)
C16 C17 H17 . . 121.6
C18 C17 H17 . . 121.6
C19 C18 C17 . . 119.3(8)
C19 C18 Br1 . . 120.7(7)
C17 C18 Br1 . . 120.0(6)
N1 C19 C18 . . 123.0(8)
N1 C19 H19 . . 118.5
C18 C19 H19 . . 118.5
C1 O1 Co1 . . 112.7(4)
C2 O2 Co1 . . 112.5(4)
O1 Co1 O1 4_675 . 180.0
O1 Co1 O2 4_675 . 99.37(18)
O1 Co1 O2 . . 80.63(18)
O1 Co1 O2 4_675 4_675 80.63(18)
O1 Co1 O2 . 4_675 99.37(18)
O2 Co1 O2 . 4_675 180.0
O1 Co1 N1 4_675 4_675 87.9(2)
O1 Co1 N1 . 4_675 92.1(2)
O2 Co1 N1 . 4_675 90.3(2)
O2 Co1 N1 4_675 4_675 89.7(2)
O1 Co1 N1 4_675 . 92.1(2)
O1 Co1 N1 . . 87.9(2)
O2 Co1 N1 . . 89.7(2)
O2 Co1 N1 4_675 . 90.3(2)
N1 Co1 N1 4_675 . 180.0
C15 N1 C19 . . 117.8(7)
C15 N1 Co1 . . 120.1(5)
C19 N1 Co1 . . 122.1(5)

loop_
_geom_bond_atom_site_label_1
_geom_bond_atom_site_label_2
_geom_bond_site_symmetry_2
_geom_bond_distance
C1 O1 . 1.294(7)
C1 C6 . 1.408(9)
C1 C2 . 1.474(9)
C2 O2 . 1.282(8)
C2 C3 . 1.436(9)
C3 C4 . 1.366(9)
C3 C7 . 1.537(9)
C4 C5 . 1.438(10)
C4 H4 . 0.9300
C5 C6 . 1.343(9)
C5 C11 . 1.529(9)
C6 H6 . 0.9300
C7 C9 . 1.501(11)
C7 C10 . 1.559(10)
C7 C8 . 1.569(12)
C8 H8A . 0.9600
C8 H8B . 0.9600
C8 H8C . 0.9600
C9 H9A . 0.9600
C9 H9B . 0.9600
C9 H9C . 0.9600
C10 H10A . 0.9600
C10 H10B . 0.9600
C10 H10C . 0.9600
C11 C13 . 1.486(12)
C11 C12 . 1.517(11)
C11 C14 . 1.548(11)
C12 H12A . 0.9600
C12 H12B . 0.9600
C12 H12C . 0.9600
C13 H13A . 0.9600
C13 H13B . 0.9600
C13 H13C . 0.9600
C14 H14A . 0.9600
C14 H14B . 0.9600
C14 H14C . 0.9600
C15 N1 . 1.315(9)
C15 C16 . 1.365(10)
C15 H15 . 0.9300
C16 C17 . 1.365(11)
C16 Br2 . 1.881(8)
C17 C18 . 1.402(11)
C17 H17 . 0.9300
C18 C19 . 1.359(10)
C18 Br1 . 1.884(9)
C19 N1 . 1.320(10)
C19 H19 . 0.9300
O1 Co1 . 2.033(4)
O2 Co1 . 2.049(4)
Co1 O1 4_675 2.033(4)
Co1 O2 4_675 2.049(5)
Co1 N1 4_675 2.206(6)
Co1 N1 . 2.206(6)

loop_
_geom_torsion_atom_site_label_1
_geom_torsion_atom_site_label_2
_geom_torsion_atom_site_label_3
_geom_torsion_atom_site_label_4
_geom_torsion
O1 C1 C2 O2 0.6(8)
C6 C1 C2 O2 178.9(6)
O1 C1 C2 C3 -179.2(6)
C6 C1 C2 C3 -0.8(9)
O2 C2 C3 C4 179.9(6)
C1 C2 C3 C4 -0.4(9)
O2 C2 C3 C7 3.0(10)
C1 C2 C3 C7 -177.3(6)
C2 C3 C4 C5 0.9(11)
C7 C3 C4 C5 177.6(7)
C3 C4 C5 C6 -0.1(11)
C3 C4 C5 C11 -179.0(7)
C4 C5 C6 C1 -1.3(11)
C11 C5 C6 C1 177.6(6)
O1 C1 C6 C5 179.9(7)
C2 C1 C6 C5 1.8(10)
C4 C3 C7 C9 -115.8(8)
C2 C3 C7 C9 60.8(9)
C4 C3 C7 C10 4.0(11)
C2 C3 C7 C10 -179.4(7)
C4 C3 C7 C8 123.2(8)
C2 C3 C7 C8 -60.2(8)
C6 C5 C11 C13 6.8(11)
C4 C5 C11 C13 -174.3(8)
C6 C5 C11 C12 130.3(8)
C4 C5 C11 C12 -50.9(10)
C6 C5 C11 C14 -113.2(9)
C4 C5 C11 C14 65.6(9)
N1 C15 C16 C17 0.4(12)
N1 C15 C16 Br2 178.8(6)
C15 C16 C17 C18 -0.1(12)
Br2 C16 C17 C18 -178.5(6)
C16 C17 C18 C19 -0.2(11)
C16 C17 C18 Br1 178.0(6)
C17 C18 C19 N1 0.2(12)
Br1 C18 C19 N1 -177.9(5)
C6 C1 O1 Co1 -174.3(5)
C2 C1 O1 Co1 3.9(7)
C3 C2 O2 Co1 175.0(5)
C1 C2 O2 Co1 -4.7(7)
C16 C15 N1 C19 -0.4(11)
C16 C15 N1 Co1 -178.2(6)
C18 C19 N1 C15 0.0(11)
C18 C19 N1 Co1 177.9(6)

loop_
_platon_squeeze_void_nr
_platon_squeeze_void_average_x
_platon_squeeze_void_average_y
_platon_squeeze_void_average_z
_platon_squeeze_void_volume
_platon_squeeze_void_count_electrons
_platon_squeeze_void_content
1 0.000 0.000 -0.054 483 230 ' '

_cod_database_fobs_code 2108077
